data_2008219
loop_
_publ_author_name
'Cooksey, Brian G.'
'Gibson, Lorraine T.'
'Kennedy, Alan R.'
'Littlejohn, David'
'Stewart, Lesley'
'Tennent, Norman H.'

_publ_section_title
;
 Dicalcium triacetate nitrate dihydrate
;
_journal_issue 3
_journal_name_full 'Acta Crystallographica Section C'
_journal_page_first 324
_journal_page_last 326
_journal_paper_doi 10.1107/S0108270198012864
_journal_volume 55
_journal_year 1999
_chemical_formula_iupac '[Ca2 (C2 H3 O2)3 (N O3)(H2 O)2]'
_chemical_formula_sum 'C6 H13 Ca2 N O11'
_chemical_formula_weight 355.33
_space_group_IT_number 62
_symmetry_cell_setting orthorhombic
_symmetry_space_group_name_Hall '-P 2ac 2n'
_symmetry_space_group_name_H-M 'P n m a'
_cell_angle_alpha 90.00
_cell_angle_beta 90.00
_cell_angle_gamma 90.00
_cell_formula_units_Z 4
_cell_length_a 17.882(5)
_cell_length_b 6.8049(9)
_cell_length_c 11.712(6)
_cell_measurement_reflns_used 18
_cell_measurement_temperature 295(2)
_cell_measurement_theta_max 18.27
_cell_measurement_theta_min 10.45
_cell_volume 1425.2(9)
_computing_cell_refinement 'MSC/AFC Diffractometer Control Software'
_computing_data_collection
;
MSC/AFC Diffractometer Control Software
(Molecular Structure Corporation, 1988)
;
_computing_data_reduction 'TEXSAN  (Molecular Structure Corporation, 1993)'
_computing_molecular_graphics 'ORTEPII (Johnson, 1976)'
_computing_publication_material SHELXL97
_computing_structure_refinement 'SHELXL97 (Sheldrick, 1997)'
_computing_structure_solution 'SIR92 (Altomare et al., 1994)'
_diffrn_ambient_temperature 295(2)
_diffrn_measured_fraction_theta_full 0.935
_diffrn_measured_fraction_theta_max 0.935
_diffrn_measurement_device_type 'Rigaku AFC-7S'
_diffrn_measurement_method \w/2\q
_diffrn_radiation_monochromator graphite
_diffrn_radiation_source 'fine-focus sealed tube'
_diffrn_radiation_type MoK\a
_diffrn_radiation_wavelength 0.71069
_diffrn_reflns_av_R_equivalents 0.00
_diffrn_reflns_av_sigmaI/netI 0.0623
_diffrn_reflns_limit_h_max 23
_diffrn_reflns_limit_h_min 0
_diffrn_reflns_limit_k_max 8
_diffrn_reflns_limit_k_min 0
_diffrn_reflns_limit_l_max 15
_diffrn_reflns_limit_l_min 0
_diffrn_reflns_number 1772
_diffrn_reflns_theta_full 27.50
_diffrn_reflns_theta_max 27.5
_diffrn_reflns_theta_min 2.87
_diffrn_standards_decay_% 0
_diffrn_standards_interval_count 150
_diffrn_standards_number 3
_exptl_absorpt_coefficient_mu 0.852
_exptl_absorpt_correction_T_max 0.942
_exptl_absorpt_correction_T_min 0.801
_exptl_absorpt_correction_type '\y scan'
_exptl_absorpt_process_details '(North et al., 1968)'
_exptl_crystal_colour colourless
_exptl_crystal_density_diffrn 1.656
_exptl_crystal_density_method 'not measured'
_exptl_crystal_description acicular
_exptl_crystal_F_000 736
_exptl_crystal_size_max 0.40
_exptl_crystal_size_mid 0.10
_exptl_crystal_size_min 0.08
_refine_diff_density_max 0.41
_refine_diff_density_min -0.61
_refine_ls_extinction_coef 0.0039(7)
_refine_ls_extinction_method SHELXL97
_refine_ls_goodness_of_fit_ref 1.023
_refine_ls_hydrogen_treatment mixed
_refine_ls_matrix_type full
_refine_ls_number_parameters 128
_refine_ls_number_reflns 1772
_refine_ls_number_restraints 0
_refine_ls_restrained_S_all 1.023
_refine_ls_R_factor_all 0.085
_refine_ls_R_factor_gt 0.035
_refine_ls_shift/su_max 0.001
_refine_ls_shift/su_mean 0.000
_refine_ls_structure_factor_coef Fsqd
_refine_ls_weighting_details 'w = 1/[\s^2^(Fo^2^)+(0.0462P)^2^+0.0079P] where P = (Fo^2^+2Fc^2^)/3'
_refine_ls_weighting_scheme calc
_refine_ls_wR_factor_ref 0.106
_reflns_number_gt 1113
_reflns_number_total 1772
_reflns_threshold_expression I>2\s(I)
_cod_data_source_file bm1288.cif
_cod_data_source_block bm1288
_cod_depositor_comments
;
The following automatic conversions were performed:

'_refine_ls_weighting_scheme' value 'calc w =
1/[\s^2^(Fo^2^)+(0.0462P)^2^+0.0079P] where P = (Fo^2^+2Fc^2^)/3' was
changed to 'calc'. New tag '_refine_ls_weighting_details' was
created. The value of the new tag was set to 'w =
1/[\s^2^(Fo^2^)+(0.0462P)^2^+0.0079P] where P = (Fo^2^+2Fc^2^)/3'.

Automatic conversion script
Id: cif_fix_values 3143 2015-03-26 13:38:13Z robertas 
;
_cod_original_cell_volume 1425.2(8)
_cod_database_code 2008219

loop_
_symmetry_equiv_pos_as_xyz
'x, y, z'
'-x, y+1/2, -z'
'x+1/2, -y+1/2, -z+1/2'
'-x+1/2, -y, z+1/2'
'-x, -y, -z'
'x, -y-1/2, z'
'-x-1/2, y-1/2, z-1/2'
'x-1/2, y, -z-1/2'

loop_
_atom_site_label
_atom_site_fract_x
_atom_site_fract_y
_atom_site_fract_z
_atom_site_U_iso_or_equiv
_atom_site_adp_type
_atom_site_calc_flag
_atom_site_refinement_flags
_atom_site_occupancy
_atom_site_disorder_assembly
_atom_site_disorder_group
_atom_site_type_symbol
Ca1 0.65158(4) 0.7500 -0.02145(5) 0.02159(19) Uani d S 1 . . Ca
Ca2 0.65523(4) 0.2500 -0.20017(5) 0.02066(19) Uani d S 1 . . Ca
O1 0.65918(10) 1.0907(2) -0.00611(14) 0.0339(4) Uani d . 1 . . O
O2 0.59956(13) 0.7500 0.1680(2) 0.0314(6) Uani d S 1 . . O
O3 0.47574(14) 0.7500 0.1655(2) 0.0429(7) Uani d S 1 . . O
O4 0.52272(18) 0.8247(6) -0.0607(3) 0.0426(11) Uani d P 0.50 . . O
O5 0.64907(10) 0.5901(2) -0.22059(14) 0.0341(5) Uani d . 1 . . O
O6 0.78649(18) 0.3096(5) -0.1649(3) 0.0348(10) Uani d P 0.50 . . O
O7 0.73624(15) 0.2500 -0.3844(2) 0.0434(7) Uani d S 1 . . O
O8 0.62093(16) 0.2500 -0.4285(3) 0.0558(9) Uani d S 1 . . O
O9 0.70715(17) 0.2500 -0.5604(2) 0.0589(10) Uani d S 1 . . O
N1 0.68643(17) 0.2500 -0.4597(3) 0.0323(7) Uani d S 1 . . N
C1 0.65995(18) 1.2500 0.0473(3) 0.0228(7) Uani d S 1 . . C
C2 0.6622(3) 1.2500 0.1752(3) 0.0449(11) Uani d S 1 . . C
H2A 0.7022 1.1671 0.2009 0.067 Uiso calc PR 0.50 . . H
H2B 0.6155 1.2014 0.2044 0.067 Uiso calc PR 0.50 . . H
H2C 0.6702 1.3815 0.2022 0.067 Uiso calc PR 0.50 . . H
C3 0.5372(2) 0.7500 0.2122(3) 0.0444(11) Uani d S 1 . . C
C4 0.5347(3) 0.8783(13) 0.3268(5) 0.073(2) Uani d P 0.50 . . C
H4A 0.4990 0.9826 0.3182 0.110 Uiso calc PR 0.50 . . H
H4B 0.5833 0.9329 0.3412 0.110 Uiso calc PR 0.50 . . H
H4C 0.5203 0.7961 0.3897 0.110 Uiso calc PR 0.50 . . H
C5 0.6427(2) 0.7500 -0.2719(3) 0.0279(8) Uani d S 1 . . C
C6 0.6289(4) 0.7500 -0.3989(3) 0.0676(16) Uani d S 1 . . C
H6A 0.6675 0.6762 -0.4364 0.101 Uiso calc PR 0.50 . . H
H6B 0.6292 0.8827 -0.4267 0.101 Uiso calc PR 0.50 . . H
H6C 0.5812 0.6911 -0.4145 0.101 Uiso calc PR 0.50 . . H
H4D 0.5162 0.9304 -0.0936 0.052 Uiso d P 0.50 . . H
H4E 0.5014 0.8259 0.0184 0.052 Uiso d P 0.50 . . H
H6D 0.7877 0.4469 -0.1338 0.042 Uiso d P 0.50 . . H
H6E 0.8182 0.2500 -0.2174 0.042 Uiso d S 1 . . H

loop_
_atom_site_aniso_label
_atom_site_aniso_U_11
_atom_site_aniso_U_22
_atom_site_aniso_U_33
_atom_site_aniso_U_12
_atom_site_aniso_U_13
_atom_site_aniso_U_23
Ca1 0.0230(3) 0.0214(4) 0.0204(4) 0.000 -0.0005(3) 0.000
Ca2 0.0216(3) 0.0210(4) 0.0194(3) 0.000 0.0012(3) 0.000
O1 0.0560(11) 0.0216(10) 0.0240(8) -0.0004(8) -0.0013(8) -0.0022(7)
O2 0.0190(12) 0.0513(17) 0.0238(12) 0.000 0.0032(9) 0.000
O3 0.0203(13) 0.075(2) 0.0333(13) 0.000 -0.0010(10) 0.000
O4 0.0293(17) 0.063(3) 0.0353(17) 0.0024(16) 0.0002(14) 0.0115(18)
O5 0.0511(11) 0.0236(10) 0.0277(9) 0.0005(8) 0.0001(8) 0.0014(8)
O6 0.0256(16) 0.049(3) 0.0301(15) -0.0022(14) 0.0053(13) -0.0067(16)
O7 0.0341(15) 0.070(2) 0.0260(13) 0.000 -0.0012(11) 0.000
O8 0.0278(14) 0.073(2) 0.067(2) 0.000 0.0136(15) 0.000
O9 0.0427(16) 0.114(3) 0.0196(13) 0.000 -0.0001(13) 0.000
N1 0.0297(16) 0.0319(17) 0.0352(16) 0.000 0.0069(13) 0.000
C1 0.0203(16) 0.0285(17) 0.0196(15) 0.000 -0.0006(12) 0.000
C2 0.075(3) 0.039(2) 0.0211(18) 0.000 -0.0060(18) 0.000
C3 0.0207(17) 0.088(3) 0.0244(18) 0.000 0.0010(14) 0.000
C4 0.029(3) 0.141(7) 0.050(3) -0.003(4) 0.008(3) -0.041(4)
C5 0.038(2) 0.0241(17) 0.0219(16) 0.000 -0.0006(14) 0.000
C6 0.131(5) 0.046(3) 0.026(2) 0.000 -0.016(3) 0.000

loop_
_atom_type_symbol
_atom_type_description
_atom_type_scat_dispersion_real
_atom_type_scat_dispersion_imag
_atom_type_scat_source
Ca Ca 0.2262 0.3064 'International Tables Vol C Tables 4.2.6.8 and 6.1.1.4'
O O 0.0106 0.0060 'International Tables Vol C Tables 4.2.6.8 and 6.1.1.4'
N N 0.0061 0.0033 'International Tables Vol C Tables 4.2.6.8 and 6.1.1.4'
C C 0.0033 0.0016 'International Tables Vol C Tables 4.2.6.8 and 6.1.1.4'
H H 0.0000 0.0000 'International Tables Vol C Tables 4.2.6.8 and 6.1.1.4'

loop_
_geom_angle_atom_site_label_1
_geom_angle_atom_site_label_2
_geom_angle_atom_site_label_3
_geom_angle_site_symmetry_1
_geom_angle_site_symmetry_3
_geom_angle
O1 Ca1 O1 . 6_575 168.90(9)
O1 Ca1 O4 . . 81.96(10)
O1 Ca1 O4 6_575 . 106.34(10)
O1 Ca1 O4 . 6_575 106.34(10)
O1 Ca1 O4 6_575 6_575 81.96(10)
O4 Ca1 O4 . 6_575 24.43(18)
O1 Ca1 O2 . . 87.22(4)
O1 Ca1 O2 6_575 . 87.22(4)
O4 Ca1 O2 . . 78.81(10)
O4 Ca1 O2 6_575 . 78.81(10)
O1 Ca1 O9 . 7_766 87.49(5)
O1 Ca1 O9 6_575 7_766 87.49(5)
O4 Ca1 O9 . 7_766 155.40(10)
O4 Ca1 O9 6_575 7_766 155.40(10)
O2 Ca1 O9 . 7_766 122.97(9)
O1 Ca1 O7 . 7_766 84.62(5)
O1 Ca1 O7 6_575 7_766 84.62(5)
O4 Ca1 O7 . 7_766 150.23(10)
O4 Ca1 O7 6_575 7_766 150.23(10)
O2 Ca1 O7 . 7_766 74.09(8)
O9 Ca1 O7 7_766 7_766 48.88(9)
O1 Ca1 O5 . . 119.45(6)
O1 Ca1 O5 6_575 . 69.53(6)
O4 Ca1 O5 . . 84.22(10)
O4 Ca1 O5 6_575 . 73.77(9)
O2 Ca1 O5 . . 145.99(6)
O9 Ca1 O5 7_766 . 81.74(7)
O7 Ca1 O5 7_766 . 125.42(7)
O1 Ca1 O5 . 6_575 69.53(6)
O1 Ca1 O5 6_575 6_575 119.45(6)
O4 Ca1 O5 . 6_575 73.77(9)
O4 Ca1 O5 6_575 6_575 84.22(10)
O2 Ca1 O5 . 6_575 145.99(6)
O9 Ca1 O5 7_766 6_575 81.74(7)
O7 Ca1 O5 7_766 6_575 125.42(7)
O5 Ca1 O5 . 6_575 50.01(8)
O1 Ca1 C5 . . 94.60(4)
O1 Ca1 C5 6_575 . 94.60(4)
O4 Ca1 C5 . . 75.96(11)
O4 Ca1 C5 6_575 . 75.96(11)
O2 Ca1 C5 . . 154.18(10)
O9 Ca1 C5 7_766 . 82.85(9)
O7 Ca1 C5 7_766 . 131.74(10)
O5 Ca1 C5 . . 25.08(4)
O5 Ca1 C5 6_575 . 25.08(4)
O1 Ca1 N1 . 7_766 85.68(5)
O1 Ca1 N1 6_575 7_766 85.68(5)
O4 Ca1 N1 . 7_766 167.49(9)
O4 Ca1 N1 6_575 7_766 167.49(9)
O2 Ca1 N1 . 7_766 98.72(9)
O9 Ca1 N1 7_766 7_766 24.25(9)
O7 Ca1 N1 7_766 7_766 24.63(8)
O5 Ca1 N1 . 7_766 103.68(7)
O5 Ca1 N1 6_575 7_766 103.68(7)
C5 Ca1 N1 . 7_766 107.11(10)
O1 Ca1 Ca2 . . 152.51(5)
O1 Ca1 Ca2 6_575 . 36.08(4)
O4 Ca1 Ca2 . . 95.48(9)
O4 Ca1 Ca2 6_575 . 74.65(9)
O2 Ca1 Ca2 . . 119.31(2)
O9 Ca1 Ca2 7_766 . 83.74(3)
O7 Ca1 Ca2 7_766 . 108.33(3)
O5 Ca1 Ca2 . . 33.45(4)
O5 Ca1 Ca2 6_575 . 83.43(5)
C5 Ca1 Ca2 . . 58.515(17)
N1 Ca1 Ca2 7_766 . 96.38(4)
O5 Ca2 O5 6_565 . 167.02(9)
O5 Ca2 O3 6_565 5_665 88.34(5)
O5 Ca2 O3 . 5_665 88.34(5)
O5 Ca2 O6 6_565 . 103.30(9)
O5 Ca2 O6 . . 84.08(9)
O3 Ca2 O6 5_665 . 158.03(10)
O5 Ca2 O6 6_565 6_565 84.08(9)
O5 Ca2 O6 . 6_565 103.30(9)
O3 Ca2 O6 5_665 6_565 158.03(10)
O6 Ca2 O6 . 6_565 19.31(16)
O5 Ca2 O1 6_565 6_575 121.43(6)
O5 Ca2 O1 . 6_575 70.52(6)
O3 Ca2 O1 5_665 6_575 82.72(7)
O6 Ca2 O1 . 6_575 75.31(9)
O6 Ca2 O1 6_565 6_575 83.73(9)
O5 Ca2 O1 6_565 1_545 70.52(6)
O5 Ca2 O1 . 1_545 121.43(6)
O3 Ca2 O1 5_665 1_545 82.72(7)
O6 Ca2 O1 . 1_545 83.73(9)
O6 Ca2 O1 6_565 1_545 75.31(9)
O1 Ca2 O1 6_575 1_545 50.97(8)
O5 Ca2 O7 6_565 . 86.62(5)
O5 Ca2 O7 . . 86.62(5)
O3 Ca2 O7 5_665 . 133.72(9)
O6 Ca2 O7 . . 66.47(9)
O6 Ca2 O7 6_565 . 66.47(9)
O1 Ca2 O7 6_575 . 137.18(6)
O1 Ca2 O7 1_545 . 137.18(6)
O5 Ca2 O8 6_565 . 83.65(5)
O5 Ca2 O8 . . 83.65(5)
O3 Ca2 O8 5_665 . 86.93(9)
O6 Ca2 O8 . . 112.56(10)
O6 Ca2 O8 6_565 . 112.56(10)
O1 Ca2 O8 6_575 . 152.34(5)
O1 Ca2 O8 1_545 . 152.34(5)
O7 Ca2 O8 . . 46.79(8)
O5 Ca2 C1 6_565 1_545 95.97(5)
O5 Ca2 C1 . 1_545 95.97(5)
O3 Ca2 C1 5_665 1_545 81.82(9)
O6 Ca2 C1 . 1_545 78.51(10)
O6 Ca2 C1 6_565 1_545 78.51(10)
O1 Ca2 C1 6_575 1_545 25.49(4)
O1 Ca2 C1 1_545 1_545 25.49(4)
O7 Ca2 C1 . 1_545 144.46(9)
O8 Ca2 C1 . 1_545 168.75(9)
O5 Ca2 N1 6_565 . 84.69(5)
O5 Ca2 N1 . . 84.70(5)
O3 Ca2 N1 5_665 . 110.25(9)
O6 Ca2 N1 . . 89.59(9)
O6 Ca2 N1 6_565 . 89.59(9)
O1 Ca2 N1 6_575 . 151.93(5)
O1 Ca2 N1 1_545 . 151.93(5)
O7 Ca2 N1 . . 23.47(8)
O8 Ca2 N1 . . 23.32(8)
C1 Ca2 N1 1_545 . 167.93(9)
O5 Ca2 Ca1 6_565 1_545 37.52(5)
O5 Ca2 Ca1 . 1_545 154.05(5)
O3 Ca2 Ca1 5_665 1_545 83.93(4)
O6 Ca2 Ca1 . 1_545 93.96(8)
O6 Ca2 Ca1 6_565 1_545 77.50(8)
O1 Ca2 Ca1 6_575 1_545 83.93(5)
O1 Ca2 Ca1 1_545 1_545 33.00(4)
O7 Ca2 Ca1 . 1_545 116.37(3)
O8 Ca2 Ca1 . 1_545 120.464(19)
C1 Ca2 Ca1 1_545 1_545 58.452(17)
N1 Ca2 Ca1 . 1_545 121.214(17)
C1 O1 Ca1 . . 154.30(17)
C1 O1 Ca2 . 1_565 94.53(16)
Ca1 O1 Ca2 . 1_565 110.92(7)
C3 O2 Ca1 . . 137.6(2)
C3 O3 Ca2 . 5_665 143.7(2)
O4 O4 Ca1 6_575 . 77.79(9)
C5 O5 Ca2 . . 156.89(17)
C5 O5 Ca1 . . 94.00(16)
Ca2 O5 Ca1 . . 109.03(7)
O6 O6 Ca2 6_565 . 80.35(8)
N1 O7 Ca1 . 7_755 96.65(19)
N1 O7 Ca2 . . 100.8(2)
Ca1 O7 Ca2 7_755 . 162.53(12)
N1 O8 Ca2 . . 94.4(2)
N1 O9 Ca1 . 7_755 97.2(2)
O8 N1 O9 . . 124.7(3)
O8 N1 O7 . . 118.0(3)
O9 N1 O7 . . 117.2(3)
O8 N1 Ca1 . 7_755 176.7(3)
O9 N1 Ca1 . 7_755 58.53(19)
O7 N1 Ca1 . 7_755 58.72(17)
O8 N1 Ca2 . . 62.3(2)
O9 N1 Ca2 . . 173.0(2)
O7 N1 Ca2 . . 55.72(17)
Ca1 N1 Ca2 7_755 . 114.43(10)
O1 C1 O1 6_585 . 120.0(3)
O1 C1 C2 6_585 . 120.01(15)
O1 C1 C2 . . 120.01(15)
O1 C1 Ca2 6_585 1_565 59.99(15)
O1 C1 Ca2 . 1_565 59.99(15)
C2 C1 Ca2 . 1_565 179.8(3)
O3 C3 O2 . . 128.6(3)
O3 C3 C4 . . 110.4(3)
O2 C3 C4 . . 112.2(3)
O3 C3 C4 . 6_575 110.4(3)
O2 C3 C4 . 6_575 112.2(3)
C4 C3 C4 . 6_575 66.0(7)
O5 C5 O5 . 6_575 121.3(3)
O5 C5 C6 . . 119.35(15)
O5 C5 C6 6_575 . 119.35(15)
O5 C5 Ca1 . . 60.92(15)
O5 C5 Ca1 6_575 . 60.92(15)
C6 C5 Ca1 . . 173.6(3)

loop_
_geom_bond_atom_site_label_1
_geom_bond_atom_site_label_2
_geom_bond_site_symmetry_2
_geom_bond_distance
_geom_bond_publ_flag
Ca1 O1 . 2.329(2) yes
Ca1 O1 6_575 2.329(2) no
Ca1 O4 . 2.404(3) yes
Ca1 O4 6_575 2.404(3) ?
Ca1 O2 . 2.406(3) yes
Ca1 O9 7_766 2.567(3) yes
Ca1 O7 7_766 2.569(3) yes
Ca1 O5 . 2.574(2) yes
Ca1 O5 6_575 2.574(2) no
Ca1 C5 . 2.938(4) ?
Ca1 N1 7_766 2.986(3) ?
Ca1 Ca2 . 3.9953(8) ?
Ca2 O5 6_565 2.329(2) no
Ca2 O5 . 2.329(2) yes
Ca2 O3 5_665 2.377(3) yes
Ca2 O6 . 2.418(3) yes
Ca2 O6 6_565 2.418(3) ?
Ca2 O1 6_575 2.519(2) yes
Ca2 O1 1_545 2.519(2) no
Ca2 O7 . 2.599(3) yes
Ca2 O8 . 2.744(4) yes
Ca2 C1 1_545 2.900(4) ?
Ca2 N1 . 3.090(4) ?
Ca2 Ca1 1_545 3.9953(8) ?
O1 C1 . 1.252(2) ?
O1 Ca2 1_565 2.519(2) ?
O2 C3 . 1.230(4) ?
O3 C3 . 1.227(4) ?
O3 Ca2 5_665 2.377(3) ?
O4 O4 6_575 1.017(8) ?
O5 C5 . 1.248(2) ?
O6 O6 6_565 0.811(7) ?
O7 N1 . 1.253(4) ?
O7 Ca1 7_755 2.569(3) ?
O8 N1 . 1.227(4) ?
O9 N1 . 1.236(4) ?
O9 Ca1 7_755 2.567(3) ?
N1 Ca1 7_755 2.986(3) ?
C1 O1 6_585 1.252(2) ?
C1 C2 . 1.498(5) ?
C1 Ca2 1_565 2.900(4) ?
C3 C4 . 1.602(7) ?
C3 C4 6_575 1.602(7) ?
C5 O5 6_575 1.248(2) ?
C5 C6 . 1.508(5) ?
